data_7015671
loop_
_publ_author_name
'Siemeling, Ulrich'
'Klemann, Thorsten'
'Bruhn, Clemens'
'Schulz, Ji\<r\'i'
'\<St\<epni\<cka, Petr'

_publ_section_title
;
 The coordination behaviour of ferrocene-based pyridylphosphine ligands
 towards Zn(II), Cd(II) and Hg(II).
;
_journal_issue 17
_journal_name_full 'Dalton transactions (Cambridge, England : 2003)'
_journal_page_first 4722
_journal_page_last 4740
_journal_paper_doi 10.1039/c0dt01810d
_journal_volume 40
_journal_year 2011
_chemical_formula_moiety 'C54 H44 Fe2 Hg2 I4 N2 P2, 2(C H Cl3)'
_chemical_formula_sum 'C56 H46 Cl6 Fe2 Hg2 I4 N2 P2'
_chemical_formula_weight 2042.07
_chemical_name_systematic
;
?
;
_space_group_IT_number 2
_symmetry_cell_setting triclinic
_symmetry_Int_Tables_number 2
_symmetry_space_group_name_Hall '-P 1'
_symmetry_space_group_name_H-M 'P -1'
_atom_sites_solution_hydrogens geom
_atom_sites_solution_primary direct
_atom_sites_solution_secondary difmap
_audit_creation_method SHELXL-97
_cell_angle_alpha 79.405(11)
_cell_angle_beta 86.852(10)
_cell_angle_gamma 89.624(10)
_cell_formula_units_Z 1
_cell_length_a 9.5405(11)
_cell_length_b 9.8309(13)
_cell_length_c 16.591(2)
_cell_measurement_reflns_used 9481
_cell_measurement_temperature 100(2)
_cell_measurement_theta_max 25.59
_cell_measurement_theta_min 1.25
_cell_volume 1527.3(3)
_computing_structure_refinement 'SHELXL-97 (Sheldrick, 1997)'
_computing_structure_solution 'SHELXS-97 (Sheldrick, 1990)'
_diffrn_ambient_temperature 100(2)
_diffrn_detector 'image plate (34 cm diameter)'
_diffrn_detector_area_resol_mean 6.67
_diffrn_detector_type STOE
_diffrn_measured_fraction_theta_full 0.986
_diffrn_measured_fraction_theta_max 0.986
_diffrn_measurement_details ' 129 frames, detector distance = 135 mm'
_diffrn_measurement_device '2-circle goniometer'
_diffrn_measurement_device_type 'STOE IPDS 2'
_diffrn_measurement_method 'rotation method'
_diffrn_radiation_collimation '0.5 mm diameter, multiple pinhole'
_diffrn_radiation_monochromator 'plane graphite'
_diffrn_radiation_polarisn_norm 0
_diffrn_radiation_type 'Mo K\a'
_diffrn_radiation_wavelength 0.71073
_diffrn_reflns_av_R_equivalents 0.0879
_diffrn_reflns_av_sigmaI/netI 0.0967
_diffrn_reflns_limit_h_max 11
_diffrn_reflns_limit_h_min -10
_diffrn_reflns_limit_k_max 11
_diffrn_reflns_limit_k_min -11
_diffrn_reflns_limit_l_max 19
_diffrn_reflns_limit_l_min -19
_diffrn_reflns_number 10365
_diffrn_reflns_theta_full 25.00
_diffrn_reflns_theta_max 25.00
_diffrn_reflns_theta_min 1.25
_diffrn_source 'sealed X-ray tube, 12 x 0.4 mm long-fine focus'
_diffrn_source_current 30
_diffrn_source_power 1.50
_diffrn_source_voltage 50
_diffrn_standards_decay_% none
_exptl_absorpt_coefficient_mu 7.851
_exptl_absorpt_correction_T_max 0.9181
_exptl_absorpt_correction_T_min 0.4544
_exptl_absorpt_correction_type integration
_exptl_absorpt_process_details 'X-red ver. 1.31 (Stoe & Cie. 2005)'
_exptl_crystal_colour orange
_exptl_crystal_density_diffrn 2.220
_exptl_crystal_density_method 'not measured'
_exptl_crystal_description plate
_exptl_crystal_F_000 952
_exptl_crystal_size_max 0.11
_exptl_crystal_size_mid 0.11
_exptl_crystal_size_min 0.01
_refine_diff_density_max 1.149
_refine_diff_density_min -1.866
_refine_diff_density_rms 0.238
_refine_ls_extinction_coef 0.0026(3)
_refine_ls_extinction_expression Fc^*^=kFc[1+0.001xFc^2^\l^3^/sin(2\q)]^-1/4^
_refine_ls_extinction_method SHELXL
_refine_ls_goodness_of_fit_ref 0.931
_refine_ls_hydrogen_treatment constr
_refine_ls_matrix_type full
_refine_ls_number_parameters 335
_refine_ls_number_reflns 5303
_refine_ls_number_restraints 0
_refine_ls_restrained_S_all 0.931
_refine_ls_R_factor_all 0.0832
_refine_ls_R_factor_gt 0.0538
_refine_ls_shift/su_max 0.000
_refine_ls_shift/su_mean 0.000
_refine_ls_structure_factor_coef Fsqd
_refine_ls_weighting_details 'calc w=1/[\s^2^(Fo^2^)+(0.0726P)^2^+0.0000P] where P=(Fo^2^+2Fc^2^)/3'
_refine_ls_weighting_scheme calc
_refine_ls_wR_factor_gt 0.1220
_refine_ls_wR_factor_ref 0.1345
_reflns_number_gt 3609
_reflns_number_total 5303
_reflns_threshold_expression >2sigma(I)
_cod_data_source_file c0dt01810d.txt
_cod_data_source_block i0800
_cod_original_cell_volume 1527.2(3)
_cod_database_code 7015671

loop_
_symmetry_equiv_pos_as_xyz
'x, y, z'
'-x, -y, -z'

loop_
_atom_site_label
_atom_site_type_symbol
_atom_site_fract_x
_atom_site_fract_y
_atom_site_fract_z
_atom_site_U_iso_or_equiv
_atom_site_adp_type
_atom_site_occupancy
_atom_site_symmetry_multiplicity
_atom_site_calc_flag
_atom_site_refinement_flags
_atom_site_disorder_assembly
_atom_site_disorder_group
C1 C 1.0464(13) 0.1964(12) 0.3040(8) 0.041(3) Uani 1 1 d . . .
C2 C 0.9356(15) 0.1160(14) 0.3513(10) 0.054(3) Uani 1 1 d . . .
H2A H 0.8851 0.1395 0.3977 0.065 Uiso 1 1 calc R . .
C3 C 0.9138(14) -0.0023(12) 0.3186(8) 0.042(3) Uani 1 1 d . . .
H3A H 0.8472 -0.0731 0.3396 0.050 Uiso 1 1 calc R . .
C4 C 1.0069(14) 0.0003(13) 0.2489(9) 0.046(3) Uani 1 1 d . . .
H4A H 1.0128 -0.0666 0.2142 0.055 Uiso 1 1 calc R . .
C5 C 1.0905(14) 0.1232(12) 0.2409(8) 0.043(3) Uani 1 1 d . . .
H5A H 1.1635 0.1511 0.2000 0.051 Uiso 1 1 calc R . .
C6 C 0.6849(13) 0.1624(13) 0.1934(8) 0.041(3) Uani 1 1 d . . .
C7 C 0.7879(14) 0.1733(13) 0.1265(8) 0.043(3) Uani 1 1 d . . .
H7A H 0.8044 0.1062 0.0926 0.052 Uiso 1 1 calc R . .
C8 C 0.8617(14) 0.3005(13) 0.1190(9) 0.046(3) Uani 1 1 d . . .
H8A H 0.9341 0.3345 0.0789 0.055 Uiso 1 1 calc R . .
C9 C 0.8063(14) 0.3679(12) 0.1832(8) 0.044(3) Uani 1 1 d . . .
H9A H 0.8372 0.4543 0.1936 0.053 Uiso 1 1 calc R . .
C10 C 0.6958(12) 0.2834(12) 0.2296(8) 0.039(3) Uani 1 1 d . . .
H10A H 0.6409 0.3039 0.2753 0.047 Uiso 1 1 calc R . .
C11 C 0.5788(13) 0.0492(13) 0.2221(8) 0.042(3) Uani 1 1 d . . .
C12 C 0.4820(12) 0.0530(13) 0.2862(8) 0.039(3) Uani 1 1 d . . .
H12A H 0.4838 0.1262 0.3165 0.047 Uiso 1 1 calc R . .
C13 C 0.3828(14) -0.0496(13) 0.3061(9) 0.047(3) Uani 1 1 d . . .
H13A H 0.3157 -0.0502 0.3506 0.057 Uiso 1 1 calc R . .
C14 C 0.3835(14) -0.1546(14) 0.2581(9) 0.051(3) Uani 1 1 d . . .
H14A H 0.3136 -0.2250 0.2679 0.061 Uiso 1 1 calc R . .
C15 C 0.4873(13) -0.1530(13) 0.1969(9) 0.046(3) Uani 1 1 d . . .
H15A H 0.4896 -0.2275 0.1676 0.055 Uiso 1 1 calc R . .
C16 C 1.1959(14) 0.4510(14) 0.2308(8) 0.046(3) Uani 1 1 d . . .
C17 C 1.1237(15) 0.5721(13) 0.1917(10) 0.051(3) Uani 1 1 d . . .
H17A H 1.0390 0.6021 0.2157 0.062 Uiso 1 1 calc R . .
C18 C 1.1807(15) 0.6424(14) 0.1192(10) 0.056(4) Uani 1 1 d . . .
H18A H 1.1335 0.7218 0.0921 0.067 Uiso 1 1 calc R . .
C19 C 1.3061(17) 0.6019(16) 0.0831(10) 0.062(4) Uani 1 1 d . . .
H19A H 1.3420 0.6531 0.0320 0.074 Uiso 1 1 calc R . .
C20 C 1.3782(17) 0.4879(14) 0.1213(10) 0.059(4) Uani 1 1 d . . .
H20A H 1.4650 0.4619 0.0977 0.070 Uiso 1 1 calc R . .
C21 C 1.3214(14) 0.4108(13) 0.1957(9) 0.048(3) Uani 1 1 d . . .
H21A H 1.3689 0.3310 0.2220 0.058 Uiso 1 1 calc R . .
C22 C 1.2590(11) 0.2950(12) 0.3949(8) 0.037(3) Uani 1 1 d . . .
C23 C 1.3767(14) 0.3817(14) 0.3950(8) 0.048(3) Uani 1 1 d . . .
H23A H 1.3834 0.4685 0.3586 0.057 Uiso 1 1 calc R . .
C24 C 1.4816(12) 0.3399(13) 0.4479(8) 0.042(3) Uani 1 1 d . . .
H24A H 1.5603 0.3985 0.4484 0.050 Uiso 1 1 calc R . .
C25 C 1.4726(13) 0.2109(13) 0.5012(8) 0.043(3) Uani 1 1 d . . .
H25A H 1.5455 0.1827 0.5373 0.052 Uiso 1 1 calc R . .
C26 C 1.3585(15) 0.1248(15) 0.5015(9) 0.051(3) Uani 1 1 d . . .
H26A H 1.3530 0.0373 0.5371 0.061 Uiso 1 1 calc R . .
C27 C 1.2496(12) 0.1688(12) 0.4478(8) 0.039(3) Uani 1 1 d . . .
H27A H 1.1698 0.1113 0.4482 0.046 Uiso 1 1 calc R . .
C28 C 1.2813(15) 0.1705(16) -0.0250(9) 0.056(4) Uani 1 1 d . . .
H28A H 1.3115 0.1289 -0.0738 0.067 Uiso 1 1 calc R . .
N1 N 0.5858(11) -0.0533(10) 0.1755(7) 0.044(2) Uani 1 1 d . . .
P1 P 1.1176(3) 0.3523(3) 0.3267(2) 0.0401(7) Uani 1 1 d . . .
Fe1 Fe 0.88421(18) 0.17445(17) 0.23291(12) 0.0403(4) Uani 1 1 d . . .
I1 I 0.72276(9) 0.63737(8) 0.32449(6) 0.0467(2) Uani 1 1 d . . .
I2 I 0.87373(9) 0.31475(8) 0.54978(5) 0.0443(2) Uani 1 1 d . . .
Hg1 Hg 0.93456(5) 0.48403(5) 0.39090(3) 0.04428(19) Uani 1 1 d . . .
Cl1 Cl 1.2501(5) 0.3484(4) -0.0571(3) 0.0769(12) Uani 1 1 d . . .
Cl2 Cl 1.4154(5) 0.1460(5) 0.0465(3) 0.0753(12) Uani 1 1 d . . .
Cl3 Cl 1.1251(5) 0.0880(5) 0.0220(3) 0.0845(14) Uani 1 1 d . . .

loop_
_atom_site_aniso_label
_atom_site_aniso_U_11
_atom_site_aniso_U_22
_atom_site_aniso_U_33
_atom_site_aniso_U_23
_atom_site_aniso_U_13
_atom_site_aniso_U_12
C1 0.034(6) 0.039(6) 0.051(8) -0.010(5) -0.004(6) 0.002(5)
C2 0.048(8) 0.053(8) 0.058(9) -0.003(7) -0.007(7) -0.014(6)
C3 0.048(7) 0.038(6) 0.038(7) 0.001(5) -0.013(6) -0.005(5)
C4 0.044(7) 0.036(6) 0.058(8) -0.006(6) -0.005(6) -0.003(5)
C5 0.043(7) 0.030(6) 0.053(8) -0.002(5) -0.005(6) 0.002(5)
C6 0.039(7) 0.043(6) 0.039(7) -0.006(5) -0.004(5) 0.003(5)
C7 0.045(7) 0.039(6) 0.047(7) -0.011(5) -0.006(6) -0.006(5)
C8 0.046(7) 0.043(7) 0.048(8) -0.003(6) -0.009(6) -0.001(5)
C9 0.049(7) 0.029(6) 0.054(8) -0.004(5) -0.013(6) 0.004(5)
C10 0.024(6) 0.043(6) 0.050(7) -0.004(5) -0.010(5) 0.001(5)
C11 0.033(6) 0.044(7) 0.048(7) -0.003(6) -0.012(6) 0.010(5)
C12 0.035(6) 0.043(6) 0.040(7) -0.003(5) -0.010(5) 0.009(5)
C13 0.042(7) 0.043(7) 0.050(8) 0.006(6) -0.002(6) -0.002(6)
C14 0.043(7) 0.042(7) 0.059(9) 0.016(6) 0.000(7) 0.001(6)
C15 0.034(7) 0.042(7) 0.061(9) -0.006(6) -0.004(6) -0.007(5)
C16 0.044(7) 0.055(8) 0.040(7) -0.008(6) -0.013(6) 0.010(6)
C17 0.046(8) 0.037(7) 0.070(10) -0.007(6) -0.010(7) -0.004(6)
C18 0.047(8) 0.044(7) 0.073(10) -0.001(7) -0.006(7) -0.004(6)
C19 0.066(10) 0.062(9) 0.058(9) -0.014(7) 0.009(8) -0.032(8)
C20 0.062(9) 0.047(8) 0.061(10) -0.001(7) 0.011(8) -0.003(7)
C21 0.040(7) 0.036(6) 0.069(9) -0.007(6) -0.015(6) 0.002(5)
C22 0.018(5) 0.048(7) 0.043(7) -0.003(5) 0.010(5) -0.016(5)
C23 0.046(7) 0.049(7) 0.047(8) -0.006(6) -0.003(6) 0.013(6)
C24 0.023(6) 0.053(7) 0.054(8) -0.016(6) -0.010(5) -0.012(5)
C25 0.038(7) 0.046(7) 0.047(7) -0.012(6) -0.002(6) 0.010(5)
C26 0.046(8) 0.058(8) 0.052(8) -0.019(7) -0.001(6) 0.007(6)
C27 0.029(6) 0.035(6) 0.051(7) -0.007(5) 0.000(5) 0.001(5)
C28 0.046(8) 0.075(9) 0.047(8) -0.012(7) 0.002(6) -0.015(7)
N1 0.041(6) 0.043(6) 0.046(6) -0.007(5) -0.003(5) -0.002(5)
P1 0.0338(16) 0.0375(16) 0.0479(19) -0.0036(14) -0.0062(14) 0.0031(12)
Fe1 0.0346(9) 0.0375(9) 0.0480(11) -0.0055(8) -0.0048(8) 0.0024(7)
I1 0.0406(5) 0.0387(4) 0.0603(6) -0.0068(4) -0.0083(4) 0.0054(3)
I2 0.0395(4) 0.0409(4) 0.0511(5) -0.0037(4) -0.0041(4) -0.0040(3)
Hg1 0.0371(3) 0.0413(3) 0.0539(3) -0.0067(2) -0.0048(2) 0.00417(19)
Cl1 0.088(3) 0.062(2) 0.079(3) -0.003(2) -0.021(2) 0.009(2)
Cl2 0.076(3) 0.076(3) 0.072(3) -0.005(2) -0.014(2) 0.019(2)
Cl3 0.075(3) 0.083(3) 0.097(4) -0.029(3) 0.027(3) -0.013(2)

loop_
_atom_type_symbol
_atom_type_description
_atom_type_scat_dispersion_real
_atom_type_scat_dispersion_imag
_atom_type_scat_source
C C 0.0033 0.0016 'International Tables Vol C Tables 4.2.6.8 and 6.1.1.4'
H H 0.0000 0.0000 'International Tables Vol C Tables 4.2.6.8 and 6.1.1.4'
Cl Cl 0.1484 0.1585 'International Tables Vol C Tables 4.2.6.8 and 6.1.1.4'
Fe Fe 0.3463 0.8444 'International Tables Vol C Tables 4.2.6.8 and 6.1.1.4'
Hg Hg -2.3894 9.2266 'International Tables Vol C Tables 4.2.6.8 and 6.1.1.4'
I I -0.4742 1.8119 'International Tables Vol C Tables 4.2.6.8 and 6.1.1.4'
N N 0.0061 0.0033 'International Tables Vol C Tables 4.2.6.8 and 6.1.1.4'
P P 0.1023 0.0942 'International Tables Vol C Tables 4.2.6.8 and 6.1.1.4'

loop_
_geom_angle_atom_site_label_1
_geom_angle_atom_site_label_2
_geom_angle_atom_site_label_3
_geom_angle
_geom_angle_site_symmetry_1
_geom_angle_site_symmetry_3
_geom_angle_publ_flag
C5 C1 C2 106.2(11) . . ?
C5 C1 P1 128.6(10) . . ?
C2 C1 P1 125.1(10) . . ?
C5 C1 Fe1 69.6(7) . . ?
C2 C1 Fe1 69.2(8) . . ?
P1 C1 Fe1 128.5(7) . . ?
C3 C2 C1 109.3(13) . . ?
C3 C2 Fe1 71.4(8) . . ?
C1 C2 Fe1 69.5(8) . . ?
C3 C2 H2A 125.4 . . ?
C1 C2 H2A 125.4 . . ?
Fe1 C2 H2A 125.4 . . ?
C2 C3 C4 108.9(12) . . ?
C2 C3 Fe1 68.9(8) . . ?
C4 C3 Fe1 69.6(7) . . ?
C2 C3 H3A 125.6 . . ?
C4 C3 H3A 125.6 . . ?
Fe1 C3 H3A 127.6 . . ?
C3 C4 C5 106.8(12) . . ?
C3 C4 Fe1 70.2(7) . . ?
C5 C4 Fe1 68.7(7) . . ?
C3 C4 H4A 126.6 . . ?
C5 C4 H4A 126.6 . . ?
Fe1 C4 H4A 126.0 . . ?
C1 C5 C4 108.9(12) . . ?
C1 C5 Fe1 69.5(7) . . ?
C4 C5 Fe1 70.1(7) . . ?
C1 C5 H5A 125.6 . . ?
C4 C5 H5A 125.6 . . ?
Fe1 C5 H5A 126.4 . . ?
C7 C6 C10 108.0(11) . . ?
C7 C6 C11 128.1(11) . . ?
C10 C6 C11 123.9(11) . . ?
C7 C6 Fe1 68.8(7) . . ?
C10 C6 Fe1 70.8(7) . . ?
C11 C6 Fe1 127.2(8) . . ?
C8 C7 C6 109.1(12) . . ?
C8 C7 Fe1 71.6(7) . . ?
C6 C7 Fe1 70.3(7) . . ?
C8 C7 H7A 125.4 . . ?
C6 C7 H7A 125.4 . . ?
Fe1 C7 H7A 124.3 . . ?
C7 C8 C9 107.0(12) . . ?
C7 C8 Fe1 68.1(8) . . ?
C9 C8 Fe1 69.8(7) . . ?
C7 C8 H8A 126.5 . . ?
C9 C8 H8A 126.5 . . ?
Fe1 C8 H8A 127.2 . . ?
C8 C9 C10 109.0(11) . . ?
C8 C9 Fe1 70.0(7) . . ?
C10 C9 Fe1 70.0(7) . . ?
C8 C9 H9A 125.5 . . ?
C10 C9 H9A 125.5 . . ?
Fe1 C9 H9A 126.1 . . ?
C6 C10 C9 106.8(11) . . ?
C6 C10 Fe1 68.7(7) . . ?
C9 C10 Fe1 69.5(7) . . ?
C6 C10 H10A 126.6 . . ?
C9 C10 H10A 126.6 . . ?
Fe1 C10 H10A 126.7 . . ?
C12 C11 N1 124.6(12) . . ?
C12 C11 C6 122.4(11) . . ?
N1 C11 C6 113.0(11) . . ?
C13 C12 C11 119.4(12) . . ?
C13 C12 H12A 120.3 . . ?
C11 C12 H12A 120.3 . . ?
C12 C13 C14 117.9(13) . . ?
C12 C13 H13A 121.1 . . ?
C14 C13 H13A 121.1 . . ?
C15 C14 C13 118.8(13) . . ?
C15 C14 H14A 120.6 . . ?
C13 C14 H14A 120.6 . . ?
N1 C15 C14 124.7(13) . . ?
N1 C15 H15A 117.7 . . ?
C14 C15 H15A 117.7 . . ?
C21 C16 C17 120.2(13) . . ?
C21 C16 P1 121.5(10) . . ?
C17 C16 P1 118.3(11) . . ?
C18 C17 C16 117.8(14) . . ?
C18 C17 H17A 121.1 . . ?
C16 C17 H17A 121.1 . . ?
C17 C18 C19 122.3(14) . . ?
C17 C18 H18A 118.8 . . ?
C19 C18 H18A 118.8 . . ?
C20 C19 C18 120.4(14) . . ?
C20 C19 H19A 119.8 . . ?
C18 C19 H19A 119.8 . . ?
C19 C20 C21 119.1(14) . . ?
C19 C20 H20A 120.5 . . ?
C21 C20 H20A 120.5 . . ?
C16 C21 C20 120.2(12) . . ?
C16 C21 H21A 119.9 . . ?
C20 C21 H21A 119.9 . . ?
C27 C22 C23 119.9(11) . . ?
C27 C22 P1 120.2(8) . . ?
C23 C22 P1 119.9(9) . . ?
C24 C23 C22 119.8(12) . . ?
C24 C23 H23A 120.1 . . ?
C22 C23 H23A 120.1 . . ?
C23 C24 C25 120.2(11) . . ?
C23 C24 H24A 119.9 . . ?
C25 C24 H24A 119.9 . . ?
C26 C25 C24 120.6(12) . . ?
C26 C25 H25A 119.7 . . ?
C24 C25 H25A 119.7 . . ?
C25 C26 C27 119.1(13) . . ?
C25 C26 H26A 120.5 . . ?
C27 C26 H26A 120.5 . . ?
C22 C27 C26 120.3(11) . . ?
C22 C27 H27A 119.8 . . ?
C26 C27 H27A 119.8 . . ?
Cl1 C28 Cl3 109.6(9) . . ?
Cl1 C28 Cl2 110.0(8) . . ?
Cl3 C28 Cl2 109.3(8) . . ?
Cl1 C28 H28A 109.3 . . ?
Cl3 C28 H28A 109.3 . . ?
Cl2 C28 H28A 109.3 . . ?
C15 N1 C11 114.6(11) . . ?
C1 P1 C22 104.9(6) . . ?
C1 P1 C16 107.5(6) . . ?
C22 P1 C16 108.1(5) . . ?
C1 P1 Hg1 110.9(4) . . ?
C22 P1 Hg1 112.5(4) . . ?
C16 P1 Hg1 112.6(4) . . ?
C2 Fe1 C1 41.3(5) . . ?
C2 Fe1 C5 68.3(6) . . ?
C1 Fe1 C5 40.9(5) . . ?
C2 Fe1 C7 159.6(5) . . ?
C1 Fe1 C7 156.3(5) . . ?
C5 Fe1 C7 120.0(5) . . ?
C2 Fe1 C4 68.0(6) . . ?
C1 Fe1 C4 69.3(5) . . ?
C5 Fe1 C4 41.1(5) . . ?
C7 Fe1 C4 105.1(5) . . ?
C2 Fe1 C6 124.2(5) . . ?
C1 Fe1 C6 162.1(5) . . ?
C5 Fe1 C6 155.1(5) . . ?
C7 Fe1 C6 40.9(5) . . ?
C4 Fe1 C6 119.0(5) . . ?
C2 Fe1 C3 39.8(5) . . ?
C1 Fe1 C3 68.4(5) . . ?
C5 Fe1 C3 67.9(5) . . ?
C7 Fe1 C3 122.9(5) . . ?
C4 Fe1 C3 40.2(5) . . ?
C6 Fe1 C3 106.8(5) . . ?
C2 Fe1 C9 124.7(6) . . ?
C1 Fe1 C9 109.8(5) . . ?
C5 Fe1 C9 125.8(5) . . ?
C7 Fe1 C9 67.7(5) . . ?
C4 Fe1 C9 161.0(6) . . ?
C6 Fe1 C9 67.9(5) . . ?
C3 Fe1 C9 158.4(5) . . ?
C2 Fe1 C8 159.4(5) . . ?
C1 Fe1 C8 122.3(5) . . ?
C5 Fe1 C8 107.6(5) . . ?
C7 Fe1 C8 40.4(5) . . ?
C4 Fe1 C8 123.1(6) . . ?
C6 Fe1 C8 68.3(5) . . ?
C3 Fe1 C8 159.3(5) . . ?
C9 Fe1 C8 40.2(5) . . ?
C2 Fe1 C10 109.3(6) . . ?
C1 Fe1 C10 126.1(5) . . ?
C5 Fe1 C10 162.9(5) . . ?
C7 Fe1 C10 68.4(5) . . ?
C4 Fe1 C10 155.2(5) . . ?
C6 Fe1 C10 40.5(5) . . ?
C3 Fe1 C10 121.9(5) . . ?
C9 Fe1 C10 40.5(5) . . ?
C8 Fe1 C10 68.3(5) . . ?
Hg1 I2 Hg1 84.11(3) . 2_766 ?
P1 Hg1 I1 130.37(8) . . ?
P1 Hg1 I2 103.75(8) . . ?
I1 Hg1 I2 116.30(3) . . ?
P1 Hg1 I2 97.99(8) . 2_766 ?
I1 Hg1 I2 105.40(3) . 2_766 ?
I2 Hg1 I2 95.89(3) . 2_766 ?

loop_
_geom_bond_atom_site_label_1
_geom_bond_atom_site_label_2
_geom_bond_distance
_geom_bond_site_symmetry_2
_geom_bond_publ_flag
C1 C5 1.420(18) . ?
C1 C2 1.431(19) . ?
C1 P1 1.791(12) . ?
C1 Fe1 2.032(12) . ?
C2 C3 1.392(19) . ?
C2 Fe1 2.029(15) . ?
C2 H2A 0.9500 . ?
C3 C4 1.415(19) . ?
C3 Fe1 2.061(12) . ?
C3 H3A 0.9500 . ?
C4 C5 1.434(17) . ?
C4 Fe1 2.052(13) . ?
C4 H4A 0.9500 . ?
C5 Fe1 2.034(13) . ?
C5 H5A 0.9500 . ?
C6 C7 1.430(18) . ?
C6 C10 1.434(17) . ?
C6 C11 1.503(18) . ?
C6 Fe1 2.056(13) . ?
C7 C8 1.421(18) . ?
C7 Fe1 2.036(13) . ?
C7 H7A 0.9500 . ?
C8 C9 1.430(19) . ?
C8 Fe1 2.082(14) . ?
C8 H8A 0.9500 . ?
C9 C10 1.442(18) . ?
C9 Fe1 2.079(12) . ?
C9 H9A 0.9500 . ?
C10 Fe1 2.084(11) . ?
C10 H10A 0.9500 . ?
C11 C12 1.376(18) . ?
C11 N1 1.377(16) . ?
C12 C13 1.370(18) . ?
C12 H12A 0.9500 . ?
C13 C14 1.41(2) . ?
C13 H13A 0.9500 . ?
C14 C15 1.38(2) . ?
C14 H14A 0.9500 . ?
C15 N1 1.349(16) . ?
C15 H15A 0.9500 . ?
C16 C21 1.390(19) . ?
C16 C17 1.438(18) . ?
C16 P1 1.828(14) . ?
C17 C18 1.36(2) . ?
C17 H17A 0.9500 . ?
C18 C19 1.40(2) . ?
C18 H18A 0.9500 . ?
C19 C20 1.38(2) . ?
C19 H19A 0.9500 . ?
C20 C21 1.41(2) . ?
C20 H20A 0.9500 . ?
C21 H21A 0.9500 . ?
C22 C27 1.382(17) . ?
C22 C23 1.414(18) . ?
C22 P1 1.827(12) . ?
C23 C24 1.379(18) . ?
C23 H23A 0.9500 . ?
C24 C25 1.407(18) . ?
C24 H24A 0.9500 . ?
C25 C26 1.383(19) . ?
C25 H25A 0.9500 . ?
C26 C27 1.419(19) . ?
C26 H26A 0.9500 . ?
C27 H27A 0.9500 . ?
C28 Cl1 1.760(17) . ?
C28 Cl3 1.773(15) . ?
C28 Cl2 1.778(16) . ?
C28 H28A 1.0000 . ?
P1 Hg1 2.477(3) . ?
I1 Hg1 2.6765(10) . ?
I2 Hg1 2.8785(11) . ?
I2 Hg1 3.0312(10) 2_766 ?
Hg1 I2 3.0312(10) 2_766 ?
